data_7062833
loop_
_publ_author_name
'Fan, Jie'
'Yan, Qinqin'
'Liu, Huaqing'
'Li, Lijun'
'Liu, Zhong-Quan'
'Li, Zejiang'

_publ_section_title
;
 Photo-promoted cascade cyclization of aryl alkynes: access to
 thiocyanate/trifluoromethylthio-containing quinolino[2,1-b]quinazolinones
;
_journal_issue 45
_journal_name_full 'New Journal of Chemistry'
_journal_page_first 20713
_journal_page_last 20717
_journal_paper_doi 10.1039/D3NJ04433E
_journal_volume 47
_journal_year 2023
_chemical_formula_sum 'C23 H12 Cl N3 O S'
_chemical_formula_weight 413.87
_space_group_crystal_system triclinic
_space_group_IT_number 2
_space_group_name_Hall '-P 1'
_space_group_name_H-M_alt 'P -1'
_atom_sites_solution_hydrogens geom
_audit_creation_method SHELXL-2018/3
_audit_update_record
;
2023-09-04 deposited with the CCDC.	2023-10-24 downloaded from the CCDC.
;
_cell_angle_alpha 95.3900(10)
_cell_angle_beta 107.9320(10)
_cell_angle_gamma 109.8590(10)
_cell_formula_units_Z 2
_cell_length_a 8.2573(3)
_cell_length_b 11.1099(4)
_cell_length_c 11.4634(4)
_cell_measurement_reflns_used 9947
_cell_measurement_temperature 273(2)
_cell_measurement_theta_max 29.50
_cell_measurement_theta_min 2.75
_cell_volume 917.59(6)
_computing_structure_refinement 'SHELXL-2018/3 (Sheldrick, 2018)'
_computing_structure_solution 'SHELXT 2018/2 (Sheldrick, 2018)'
_diffrn_ambient_temperature 273(2)
_diffrn_measured_fraction_theta_full 0.998
_diffrn_measured_fraction_theta_max 0.997
_diffrn_radiation_type MoK\a
_diffrn_radiation_wavelength 0.71073
_diffrn_reflns_av_R_equivalents 0.0627
_diffrn_reflns_av_unetI/netI 0.0381
_diffrn_reflns_Laue_measured_fraction_full 0.998
_diffrn_reflns_Laue_measured_fraction_max 0.997
_diffrn_reflns_limit_h_max 11
_diffrn_reflns_limit_h_min -11
_diffrn_reflns_limit_k_max 15
_diffrn_reflns_limit_k_min -15
_diffrn_reflns_limit_l_max 15
_diffrn_reflns_limit_l_min -15
_diffrn_reflns_number 57866
_diffrn_reflns_point_group_measured_fraction_full 0.998
_diffrn_reflns_point_group_measured_fraction_max 0.997
_diffrn_reflns_theta_full 25.242
_diffrn_reflns_theta_max 29.620
_diffrn_reflns_theta_min 1.999
_exptl_absorpt_coefficient_mu 0.343
_exptl_crystal_colour green
_exptl_crystal_density_diffrn 1.498
_exptl_crystal_description prism
_exptl_crystal_F_000 424
_exptl_crystal_size_max 0.460
_exptl_crystal_size_mid 0.220
_exptl_crystal_size_min 0.150
_refine_diff_density_max 0.610
_refine_diff_density_min -0.266
_refine_diff_density_rms 0.091
_refine_ls_extinction_method none
_refine_ls_goodness_of_fit_ref 1.098
_refine_ls_hydrogen_treatment constr
_refine_ls_matrix_type full
_refine_ls_number_parameters 262
_refine_ls_number_reflns 5165
_refine_ls_number_restraints 0
_refine_ls_restrained_S_all 1.098
_refine_ls_R_factor_all 0.0626
_refine_ls_R_factor_gt 0.0531
_refine_ls_shift/su_max 0.000
_refine_ls_shift/su_mean 0.000
_refine_ls_structure_factor_coef Fsqd
_refine_ls_weighting_details 'w=1/[\s^2^(Fo^2^)+(0.0725P)^2^+0.3029P] where P=(Fo^2^+2Fc^2^)/3'
_refine_ls_weighting_scheme calc
_refine_ls_wR_factor_gt 0.1343
_refine_ls_wR_factor_ref 0.1451
_reflns_Friedel_coverage 0.000
_reflns_number_gt 4387
_reflns_number_total 5165
_reflns_threshold_expression 'I > 2\s(I)'
_cod_data_source_file d3nj04433e2.cif
_cod_data_source_block mo_F3_0m
_cod_depositor_comments 'Adding full bibliography for 7062833.cif.'
_cod_database_code 7062833
_shelx_shelxl_version_number 2018/3
_shelx_space_group_comment
;
The symmetry employed for this shelxl refinement is uniquely defined
by the following loop, which should always be used as a source of
symmetry information in preference to the above space-group names.
They are only intended as comments.
;
_shelx_estimated_absorpt_t_min 0.858
_shelx_estimated_absorpt_t_max 0.950

loop_
_space_group_symop_operation_xyz
'x, y, z'
'-x, -y, -z'

loop_
_atom_site_label
_atom_site_type_symbol
_atom_site_fract_x
_atom_site_fract_y
_atom_site_fract_z
_atom_site_U_iso_or_equiv
_atom_site_adp_type
_atom_site_occupancy
_atom_site_site_symmetry_order
_atom_site_calc_flag
_atom_site_refinement_flags_posn
_atom_site_refinement_flags_adp
_atom_site_refinement_flags_occupancy
_atom_site_disorder_assembly
_atom_site_disorder_group
C1 C 0.7167(2) 0.82479(15) 0.60646(14) 0.0342(3) Uani 1 1 d . . . . .
C2 C 0.8809(2) 0.93392(18) 0.63019(18) 0.0449(4) Uani 1 1 d . . . . .
H2 H 0.900403 0.974309 0.565466 0.054 Uiso 1 1 calc R U . . .
C3 C 1.0125(3) 0.9807(2) 0.7496(2) 0.0562(5) Uani 1 1 d . . . . .
H3 H 1.121221 1.052850 0.765394 0.067 Uiso 1 1 calc R U . . .
C4 C 0.9842(3) 0.9207(2) 0.84730(19) 0.0604(6) Uani 1 1 d . . . . .
H4 H 1.075863 0.951715 0.927063 0.073 Uiso 1 1 calc R U . . .
C5 C 0.8229(3) 0.8164(2) 0.82697(17) 0.0509(4) Uani 1 1 d . . . . .
H5 H 0.803301 0.778472 0.892938 0.061 Uiso 1 1 calc R U . . .
C6 C 0.6871(2) 0.76749(16) 0.70496(14) 0.0373(3) Uani 1 1 d . . . . .
C7 C 0.5139(2) 0.65951(17) 0.68265(14) 0.0393(3) Uani 1 1 d . . . . .
C8 C 0.2392(2) 0.48482(14) 0.51742(13) 0.0298(3) Uani 1 1 d . . . . .
C9 C 0.2058(2) 0.40357(16) 0.60093(15) 0.0388(3) Uani 1 1 d . . . . .
H9 H 0.292333 0.425405 0.682068 0.047 Uiso 1 1 calc R U . . .
C10 C 0.0465(3) 0.29162(17) 0.56459(17) 0.0420(4) Uani 1 1 d . . . . .
H10 H 0.026466 0.238444 0.620945 0.050 Uiso 1 1 calc R U . . .
C11 C -0.0827(2) 0.25875(15) 0.44484(17) 0.0380(3) Uani 1 1 d . . . . .
C12 C -0.0515(2) 0.33342(15) 0.35901(15) 0.0364(3) Uani 1 1 d . . . . .
H12 H -0.138700 0.309017 0.277849 0.044 Uiso 1 1 calc R U . . .
C13 C 0.1102(2) 0.44576(14) 0.39292(13) 0.0306(3) Uani 1 1 d . . . . .
C14 C 0.1509(2) 0.52202(15) 0.30246(13) 0.0325(3) Uani 1 1 d . . . . .
C15 C 0.3097(2) 0.62824(15) 0.33262(13) 0.0314(3) Uani 1 1 d . . . . .
C16 C 0.44124(19) 0.67399(14) 0.46237(12) 0.0291(3) Uani 1 1 d . . . . .
C17 C 0.3578(2) 0.70398(16) 0.23930(13) 0.0360(3) Uani 1 1 d . . . . .
C18 C 0.3393(3) 0.82330(19) 0.23606(18) 0.0497(4) Uani 1 1 d . . . . .
H18 H 0.303789 0.859229 0.295733 0.060 Uiso 1 1 calc R U . . .
C19 C 0.3739(4) 0.8890(2) 0.1435(2) 0.0651(6) Uani 1 1 d . . . . .
H19 H 0.358810 0.968014 0.140144 0.078 Uiso 1 1 calc R U . . .
C20 C 0.4306(3) 0.8374(2) 0.0567(2) 0.0662(7) Uani 1 1 d . . . . .
H20 H 0.453880 0.881790 -0.004974 0.079 Uiso 1 1 calc R U . . .
C21 C 0.4527(3) 0.7210(3) 0.06081(17) 0.0592(6) Uani 1 1 d . . . . .
H21 H 0.493121 0.687460 0.002939 0.071 Uiso 1 1 calc R U . . .
C22 C 0.4148(2) 0.6526(2) 0.15149(15) 0.0451(4) Uani 1 1 d . . . . .
H22 H 0.427644 0.572779 0.153162 0.054 Uiso 1 1 calc R U . . .
C23 C -0.0864(3) 0.5841(2) 0.12896(16) 0.0524(5) Uani 1 1 d . . . . .
Cl1 Cl -0.28531(6) 0.12050(4) 0.40035(5) 0.05431(15) Uani 1 1 d . . . . .
N1 N 0.58781(18) 0.77826(13) 0.48566(12) 0.0342(3) Uani 1 1 d . . . . .
N2 N 0.39983(17) 0.60355(12) 0.55287(11) 0.0300(2) Uani 1 1 d . . . . .
N3 N -0.1464(4) 0.6629(3) 0.1091(2) 0.0837(7) Uani 1 1 d . . . . .
O1 O 0.4659(2) 0.61920(16) 0.76677(12) 0.0649(4) Uani 1 1 d . . . . .
S1 S -0.01149(6) 0.46175(5) 0.14393(4) 0.04817(15) Uani 1 1 d . . . . .

loop_
_atom_site_aniso_label
_atom_site_aniso_U_11
_atom_site_aniso_U_22
_atom_site_aniso_U_33
_atom_site_aniso_U_23
_atom_site_aniso_U_13
_atom_site_aniso_U_12
C1 0.0306(7) 0.0378(7) 0.0306(7) 0.0007(6) 0.0057(5) 0.0157(6)
C2 0.0370(8) 0.0445(9) 0.0439(9) 0.0008(7) 0.0099(7) 0.0114(7)
C3 0.0374(9) 0.0552(11) 0.0538(11) -0.0117(9) 0.0040(8) 0.0089(8)
C4 0.0438(10) 0.0738(14) 0.0389(9) -0.0127(9) -0.0051(8) 0.0180(9)
C5 0.0491(10) 0.0598(11) 0.0296(8) -0.0015(7) 0.0003(7) 0.0199(9)
C6 0.0379(8) 0.0425(8) 0.0262(7) 0.0004(6) 0.0040(6) 0.0182(6)
C7 0.0463(9) 0.0419(8) 0.0230(6) 0.0050(6) 0.0063(6) 0.0152(7)
C8 0.0337(7) 0.0324(6) 0.0257(6) 0.0067(5) 0.0109(5) 0.0155(5)
C9 0.0467(9) 0.0407(8) 0.0296(7) 0.0113(6) 0.0118(6) 0.0185(7)
C10 0.0521(9) 0.0374(8) 0.0425(9) 0.0153(7) 0.0219(7) 0.0186(7)
C11 0.0389(8) 0.0316(7) 0.0468(9) 0.0077(6) 0.0194(7) 0.0144(6)
C12 0.0345(7) 0.0366(7) 0.0336(7) 0.0039(6) 0.0086(6) 0.0129(6)
C13 0.0329(7) 0.0339(7) 0.0260(6) 0.0057(5) 0.0100(5) 0.0150(6)
C14 0.0322(7) 0.0413(8) 0.0202(6) 0.0055(5) 0.0057(5) 0.0137(6)
C15 0.0325(7) 0.0392(7) 0.0229(6) 0.0077(5) 0.0083(5) 0.0157(6)
C16 0.0303(6) 0.0365(7) 0.0223(6) 0.0068(5) 0.0087(5) 0.0160(5)
C17 0.0318(7) 0.0457(8) 0.0238(6) 0.0103(6) 0.0053(5) 0.0107(6)
C18 0.0581(11) 0.0450(9) 0.0412(9) 0.0130(7) 0.0145(8) 0.0168(8)
C19 0.0763(15) 0.0470(11) 0.0533(12) 0.0221(9) 0.0114(11) 0.0099(10)
C20 0.0649(13) 0.0678(14) 0.0400(10) 0.0257(9) 0.0113(9) -0.0016(11)
C21 0.0468(10) 0.0894(16) 0.0307(8) 0.0154(9) 0.0148(7) 0.0128(10)
C22 0.0429(9) 0.0633(11) 0.0279(7) 0.0123(7) 0.0110(6) 0.0203(8)
C23 0.0455(9) 0.0783(14) 0.0274(8) 0.0096(8) 0.0050(7) 0.0248(9)
Cl1 0.0457(3) 0.0394(2) 0.0720(3) 0.0114(2) 0.0232(2) 0.00820(18)
N1 0.0323(6) 0.0395(7) 0.0274(6) 0.0061(5) 0.0076(5) 0.0133(5)
N2 0.0329(6) 0.0343(6) 0.0211(5) 0.0055(4) 0.0072(4) 0.0135(5)
N3 0.0961(17) 0.1090(19) 0.0621(13) 0.0228(12) 0.0186(12) 0.0671(16)
O1 0.0773(10) 0.0671(9) 0.0240(6) 0.0079(6) 0.0129(6) 0.0024(8)
S1 0.0462(3) 0.0544(3) 0.0258(2) 0.00459(17) 0.00008(16) 0.0110(2)

loop_
_atom_type_symbol
_atom_type_description
_atom_type_scat_dispersion_real
_atom_type_scat_dispersion_imag
_atom_type_scat_source
C C 0.0033 0.0016 'International Tables Vol C Tables 4.2.6.8 and 6.1.1.4'
H H 0.0000 0.0000 'International Tables Vol C Tables 4.2.6.8 and 6.1.1.4'
N N 0.0061 0.0033 'International Tables Vol C Tables 4.2.6.8 and 6.1.1.4'
O O 0.0106 0.0060 'International Tables Vol C Tables 4.2.6.8 and 6.1.1.4'
S S 0.1246 0.1234 'International Tables Vol C Tables 4.2.6.8 and 6.1.1.4'
Cl Cl 0.1484 0.1585 'International Tables Vol C Tables 4.2.6.8 and 6.1.1.4'

loop_
_geom_angle_atom_site_label_1
_geom_angle_atom_site_label_2
_geom_angle_atom_site_label_3
_geom_angle
_geom_angle_site_symmetry_1
_geom_angle_site_symmetry_3
_geom_angle_publ_flag
N1 C1 C6 121.71(14) . . ?
N1 C1 C2 118.74(15) . . ?
C6 C1 C2 119.55(14) . . ?
C3 C2 C1 119.68(18) . . ?
C3 C2 H2 120.2 . . ?
C1 C2 H2 120.2 . . ?
C2 C3 C4 120.51(18) . . ?
C2 C3 H3 119.7 . . ?
C4 C3 H3 119.7 . . ?
C5 C4 C3 120.74(17) . . ?
C5 C4 H4 119.6 . . ?
C3 C4 H4 119.6 . . ?
C4 C5 C6 119.25(19) . . ?
C4 C5 H5 120.4 . . ?
C6 C5 H5 120.4 . . ?
C1 C6 C5 120.22(16) . . ?
C1 C6 C7 119.88(13) . . ?
C5 C6 C7 119.88(16) . . ?
O1 C7 N2 121.75(16) . . ?
O1 C7 C6 123.32(15) . . ?
N2 C7 C6 114.93(13) . . ?
C9 C8 C13 118.29(14) . . ?
C9 C8 N2 122.56(13) . . ?
C13 C8 N2 119.14(12) . . ?
C10 C9 C8 120.99(15) . . ?
C10 C9 H9 119.5 . . ?
C8 C9 H9 119.5 . . ?
C11 C10 C9 119.93(15) . . ?
C11 C10 H10 120.0 . . ?
C9 C10 H10 120.0 . . ?
C12 C11 C10 120.67(15) . . ?
C12 C11 Cl1 119.34(13) . . ?
C10 C11 Cl1 119.98(13) . . ?
C11 C12 C13 120.38(14) . . ?
C11 C12 H12 119.8 . . ?
C13 C12 H12 119.8 . . ?
C12 C13 C8 119.57(13) . . ?
C12 C13 C14 121.43(13) . . ?
C8 C13 C14 118.99(13) . . ?
C15 C14 C13 122.16(13) . . ?
C15 C14 S1 120.86(11) . . ?
C13 C14 S1 116.80(11) . . ?
C14 C15 C16 119.71(13) . . ?
C14 C15 C17 122.86(13) . . ?
C16 C15 C17 117.42(13) . . ?
N1 C16 N2 124.71(12) . . ?
N1 C16 C15 116.61(12) . . ?
N2 C16 C15 118.67(13) . . ?
C18 C17 C22 119.58(16) . . ?
C18 C17 C15 120.57(15) . . ?
C22 C17 C15 119.80(15) . . ?
C17 C18 C19 119.9(2) . . ?
C17 C18 H18 120.1 . . ?
C19 C18 H18 120.1 . . ?
C20 C19 C18 120.1(2) . . ?
C20 C19 H19 119.9 . . ?
C18 C19 H19 119.9 . . ?
C21 C20 C19 120.30(18) . . ?
C21 C20 H20 119.9 . . ?
C19 C20 H20 119.9 . . ?
C20 C21 C22 120.2(2) . . ?
C20 C21 H21 119.9 . . ?
C22 C21 H21 119.9 . . ?
C17 C22 C21 119.87(19) . . ?
C17 C22 H22 120.1 . . ?
C21 C22 H22 120.1 . . ?
N3 C23 S1 174.7(2) . . ?
C16 N1 C1 118.80(13) . . ?
C16 N2 C8 120.94(11) . . ?
C16 N2 C7 118.39(12) . . ?
C8 N2 C7 120.46(12) . . ?
C23 S1 C14 99.86(8) . . ?

loop_
_geom_bond_atom_site_label_1
_geom_bond_atom_site_label_2
_geom_bond_distance
_geom_bond_site_symmetry_2
_geom_bond_publ_flag
C1 N1 1.3791(19) . ?
C1 C6 1.393(2) . ?
C1 C2 1.406(2) . ?
C2 C3 1.375(3) . ?
C2 H2 0.9300 . ?
C3 C4 1.396(3) . ?
C3 H3 0.9300 . ?
C4 C5 1.371(3) . ?
C4 H4 0.9300 . ?
C5 C6 1.409(2) . ?
C5 H5 0.9300 . ?
C6 C7 1.450(2) . ?
C7 O1 1.218(2) . ?
C7 N2 1.4326(18) . ?
C8 C9 1.401(2) . ?
C8 C13 1.4118(19) . ?
C8 N2 1.4293(19) . ?
C9 C10 1.380(2) . ?
C9 H9 0.9300 . ?
C10 C11 1.377(3) . ?
C10 H10 0.9300 . ?
C11 C12 1.374(2) . ?
C11 Cl1 1.7321(17) . ?
C12 C13 1.396(2) . ?
C12 H12 0.9300 . ?
C13 C14 1.446(2) . ?
C14 C15 1.351(2) . ?
C14 S1 1.7916(14) . ?
C15 C16 1.4623(18) . ?
C15 C17 1.488(2) . ?
C16 N1 1.2916(19) . ?
C16 N2 1.4124(18) . ?
C17 C18 1.388(3) . ?
C17 C22 1.388(2) . ?
C18 C19 1.389(3) . ?
C18 H18 0.9300 . ?
C19 C20 1.379(4) . ?
C19 H19 0.9300 . ?
C20 C21 1.369(4) . ?
C20 H20 0.9300 . ?
C21 C22 1.394(3) . ?
C21 H21 0.9300 . ?
C22 H22 0.9300 . ?
C23 N3 1.152(3) . ?
C23 S1 1.676(2) . ?

loop_
_geom_torsion_atom_site_label_1
_geom_torsion_atom_site_label_2
_geom_torsion_atom_site_label_3
_geom_torsion_atom_site_label_4
_geom_torsion
_geom_torsion_site_symmetry_1
_geom_torsion_site_symmetry_2
_geom_torsion_site_symmetry_3
_geom_torsion_site_symmetry_4
_geom_torsion_publ_flag
N1 C1 C2 C3 -179.02(16) . . . . ?
C6 C1 C2 C3 1.7(3) . . . . ?
C1 C2 C3 C4 0.0(3) . . . . ?
C2 C3 C4 C5 -1.8(3) . . . . ?
C3 C4 C5 C6 1.9(3) . . . . ?
N1 C1 C6 C5 179.13(15) . . . . ?
C2 C1 C6 C5 -1.7(2) . . . . ?
N1 C1 C6 C7 -2.6(2) . . . . ?
C2 C1 C6 C7 176.61(15) . . . . ?
C4 C5 C6 C1 -0.2(3) . . . . ?
C4 C5 C6 C7 -178.43(17) . . . . ?
C1 C6 C7 O1 -167.41(18) . . . . ?
C5 C6 C7 O1 10.9(3) . . . . ?
C1 C6 C7 N2 11.8(2) . . . . ?
C5 C6 C7 N2 -169.95(15) . . . . ?
C13 C8 C9 C10 -3.2(2) . . . . ?
N2 C8 C9 C10 178.04(14) . . . . ?
C8 C9 C10 C11 -0.3(3) . . . . ?
C9 C10 C11 C12 2.7(3) . . . . ?
C9 C10 C11 Cl1 -178.40(13) . . . . ?
C10 C11 C12 C13 -1.5(2) . . . . ?
Cl1 C11 C12 C13 179.59(11) . . . . ?
C11 C12 C13 C8 -2.1(2) . . . . ?
C11 C12 C13 C14 176.61(14) . . . . ?
C9 C8 C13 C12 4.4(2) . . . . ?
N2 C8 C13 C12 -176.85(13) . . . . ?
C9 C8 C13 C14 -174.38(13) . . . . ?
N2 C8 C13 C14 4.4(2) . . . . ?
C12 C13 C14 C15 -177.62(14) . . . . ?
C8 C13 C14 C15 1.1(2) . . . . ?
C12 C13 C14 S1 -2.42(19) . . . . ?
C8 C13 C14 S1 176.31(11) . . . . ?
C13 C14 C15 C16 -4.0(2) . . . . ?
S1 C14 C15 C16 -178.96(11) . . . . ?
C13 C14 C15 C17 176.98(14) . . . . ?
S1 C14 C15 C17 2.0(2) . . . . ?
C14 C15 C16 N1 -178.06(14) . . . . ?
C17 C15 C16 N1 1.1(2) . . . . ?
C14 C15 C16 N2 1.3(2) . . . . ?
C17 C15 C16 N2 -179.61(13) . . . . ?
C14 C15 C17 C18 102.66(19) . . . . ?
C16 C15 C17 C18 -76.42(19) . . . . ?
C14 C15 C17 C22 -74.8(2) . . . . ?
C16 C15 C17 C22 106.09(17) . . . . ?
C22 C17 C18 C19 1.4(3) . . . . ?
C15 C17 C18 C19 -176.08(17) . . . . ?
C17 C18 C19 C20 -1.5(3) . . . . ?
C18 C19 C20 C21 0.2(3) . . . . ?
C19 C20 C21 C22 1.2(3) . . . . ?
C18 C17 C22 C21 -0.1(3) . . . . ?
C15 C17 C22 C21 177.42(15) . . . . ?
C20 C21 C22 C17 -1.2(3) . . . . ?
N2 C16 N1 C1 1.2(2) . . . . ?
C15 C16 N1 C1 -179.55(12) . . . . ?
C6 C1 N1 C16 -4.3(2) . . . . ?
C2 C1 N1 C16 176.50(14) . . . . ?
N1 C16 N2 C8 -176.47(13) . . . . ?
C15 C16 N2 C8 4.3(2) . . . . ?
N1 C16 N2 C7 8.7(2) . . . . ?
C15 C16 N2 C7 -170.54(13) . . . . ?
C9 C8 N2 C16 171.64(13) . . . . ?
C13 C8 N2 C16 -7.1(2) . . . . ?
C9 C8 N2 C7 -13.7(2) . . . . ?
C13 C8 N2 C7 167.62(13) . . . . ?
O1 C7 N2 C16 164.71(17) . . . . ?
C6 C7 N2 C16 -14.5(2) . . . . ?
O1 C7 N2 C8 -10.1(2) . . . . ?
C6 C7 N2 C8 170.67(13) . . . . ?
C15 C14 S1 C23 -69.06(15) . . . . ?
C13 C14 S1 C23 115.68(13) . . . . ?
